data_4350251
loop_
_publ_author_name
'Tao, Jun'
'Zhang, Yuan-Zhu'
'Bai, Yue-Lin'
'Sato, Osamu'

_publ_section_title
;
 One-dimensional ferromagnetic complexes built with Mn(III)3O units.
;
_journal_issue 13
_journal_name_full 'Inorganic chemistry'
_journal_page_first 4877
_journal_page_last 4879
_journal_paper_doi 10.1021/ic060159y
_journal_volume 45
_journal_year 2006
_chemical_formula_sum 'C36 H43 Mn3 N6 O10'
_chemical_formula_weight 884.58
_space_group_IT_number 14
_space_group_name_Hall '-P 2yn'
_space_group_name_H-M_alt 'P 1 21/n 1'
_symmetry_cell_setting monoclinic
_symmetry_space_group_name_H-M 'P 1 21/n 1'
_atom_sites_solution_hydrogens geom
_atom_sites_solution_primary direct
_atom_sites_solution_secondary difmap
_audit_creation_method SHELXL-97
_cell_angle_alpha 90.00
_cell_angle_beta 99.23(3)
_cell_angle_gamma 90.00
_cell_formula_units_Z 4
_cell_length_a 7.8026(16)
_cell_length_b 24.457(5)
_cell_length_c 21.302(4)
_cell_measurement_temperature 293(2)
_cell_volume 4012.4(14)
_computing_structure_refinement 'SHELXL-97 (Sheldrick, 1997)'
_computing_structure_solution 'SHELXS-97 (Sheldrick, 1990)'
_diffrn_ambient_temperature 293(2)
_diffrn_measured_fraction_theta_full 0.987
_diffrn_measured_fraction_theta_max 0.987
_diffrn_radiation_monochromator graphite
_diffrn_radiation_source 'fine-focus sealed tube'
_diffrn_radiation_type MoK\a
_diffrn_radiation_wavelength 0.71073
_diffrn_reflns_av_R_equivalents 0.0000
_diffrn_reflns_av_sigmaI/netI 0.0399
_diffrn_reflns_limit_h_max 0
_diffrn_reflns_limit_h_min -9
_diffrn_reflns_limit_k_max 0
_diffrn_reflns_limit_k_min -30
_diffrn_reflns_limit_l_max 26
_diffrn_reflns_limit_l_min -25
_diffrn_reflns_number 7783
_diffrn_reflns_theta_full 26.00
_diffrn_reflns_theta_max 26.00
_diffrn_reflns_theta_min 3.02
_exptl_absorpt_coefficient_mu 0.991
_exptl_crystal_density_diffrn 1.464
_exptl_crystal_density_method 'not measured'
_exptl_crystal_F_000 1824
_refine_diff_density_max 1.291
_refine_diff_density_min -0.440
_refine_diff_density_rms 0.075
_refine_ls_extinction_method none
_refine_ls_goodness_of_fit_ref 1.069
_refine_ls_hydrogen_treatment mixed
_refine_ls_matrix_type full
_refine_ls_number_parameters 496
_refine_ls_number_reflns 7783
_refine_ls_number_restraints 0
_refine_ls_restrained_S_all 1.069
_refine_ls_R_factor_all 0.0694
_refine_ls_R_factor_gt 0.0495
_refine_ls_shift/su_max 0.001
_refine_ls_shift/su_mean 0.000
_refine_ls_structure_factor_coef Fsqd
_refine_ls_weighting_details 'calc w=1/[\s^2^(Fo^2^)+(0.0651P)^2^+4.7590P] where P=(Fo^2^+2Fc^2^)/3'
_refine_ls_weighting_scheme calc
_refine_ls_wR_factor_gt 0.1259
_refine_ls_wR_factor_ref 0.1327
_reflns_number_gt 6001
_reflns_number_total 7783
_reflns_threshold_expression >2sigma(I)
_cod_data_source_file ic060159ysi20060127_093058.cif
_cod_data_source_block complex_2
_cod_depositor_comments
;
The following automatic conversions were performed:

data item '_symmetry_cell_setting' value 'Monoclinic' was changed to
'monoclinic' in accordance with the
/home/saulius/struct/COD-crude-data/automatic-downloads/DataCite-retrospective/ACS/depositions/lib/dictionaries/cif_core.dic
dictionary named 'cif_core.dic' version 2.4.2 last updated on
2011-04-26.

Automatic conversion script
Id: cif_fix_values 6909 2019-04-08 15:41:33Z antanas 
;
_cod_original_sg_symbol_H-M P21/n
_cod_database_code 4350251

loop_
_symmetry_equiv_pos_as_xyz
'x, y, z'
'-x+1/2, y+1/2, -z+1/2'
'-x, -y, -z'
'x-1/2, -y-1/2, z-1/2'

loop_
_atom_site_label
_atom_site_type_symbol
_atom_site_fract_x
_atom_site_fract_y
_atom_site_fract_z
_atom_site_U_iso_or_equiv
_atom_site_adp_type
_atom_site_occupancy
_atom_site_symmetry_multiplicity
_atom_site_calc_flag
_atom_site_refinement_flags
Mn1 Mn 0.48560(7) 0.68968(2) 0.56316(2) 0.02621(14) Uani 1 1 d .
Mn2 Mn 0.19803(7) 0.64893(2) 0.44080(2) 0.02497(14) Uani 1 1 d .
Mn3 Mn 0.30760(7) 0.77907(2) 0.45511(2) 0.02563(14) Uani 1 1 d .
O4 O 0.3293(3) 0.70575(9) 0.48694(11) 0.0236(5) Uani 1 1 d .
O1 O 0.6431(4) 0.67385(11) 0.63554(13) 0.0424(7) Uani 1 1 d .
N1 N 0.4186(4) 0.61271(12) 0.55664(14) 0.0275(6) Uani 1 1 d .
N2 N 0.2984(4) 0.59526(12) 0.50707(14) 0.0294(7) Uani 1 1 d .
C1 C 0.6791(5) 0.62740(16) 0.66868(18) 0.0325(8) Uani 1 1 d .
C2 C 0.7995(5) 0.63067(17) 0.72510(19) 0.0368(9) Uani 1 1 d .
H2A H 0.8494 0.6642 0.7378 0.044 Uiso 1 1 calc R
C3 C 0.8450(5) 0.58482(17) 0.76206(18) 0.0375(9) Uani 1 1 d .
H3A H 0.9240 0.5882 0.7995 0.045 Uiso 1 1 calc R
C4 C 0.7756(5) 0.53408(16) 0.74448(18) 0.0348(9) Uani 1 1 d .
C5 C 0.6575(5) 0.53039(16) 0.68877(18) 0.0339(8) Uani 1 1 d .
H5A H 0.6108 0.4964 0.6762 0.041 Uiso 1 1 calc R
C6 C 0.6057(5) 0.57596(15) 0.65071(17) 0.0305(8) Uani 1 1 d .
C7 C 0.4765(5) 0.56963(15) 0.59329(17) 0.0300(8) Uani 1 1 d .
C8 C 0.3911(5) 0.52291(16) 0.56681(19) 0.0364(9) Uani 1 1 d .
H8A H 0.4043 0.4873 0.5821 0.044 Uiso 1 1 calc R
C9 C 0.2822(5) 0.54091(15) 0.51279(19) 0.0346(9) Uani 1 1 d .
H9A H 0.2091 0.5187 0.4848 0.041 Uiso 1 1 calc R
C10 C 0.8262(6) 0.48364(18) 0.7848(2) 0.0438(10) Uani 1 1 d .
H10A H 0.9091 0.4936 0.8213 0.066 Uiso 1 1 calc R
H10B H 0.8768 0.4570 0.7601 0.066 Uiso 1 1 calc R
H10C H 0.7249 0.4684 0.7984 0.066 Uiso 1 1 calc R
O2 O 0.0722(3) 0.59317(11) 0.39670(12) 0.0353(6) Uani 1 1 d .
N3 N 0.1128(4) 0.69898(12) 0.37190(14) 0.0288(6) Uani 1 1 d .
N4 N 0.1653(4) 0.75245(12) 0.37409(14) 0.0297(7) Uani 1 1 d .
C11 C -0.0399(5) 0.59197(17) 0.34118(17) 0.0319(8) Uani 1 1 d .
C12 C -0.1289(5) 0.54303(18) 0.3259(2) 0.0400(9) Uani 1 1 d .
H12A H -0.1108 0.5135 0.3536 0.048 Uiso 1 1 calc R
C13 C -0.2446(5) 0.53825(19) 0.2692(2) 0.0446(11) Uani 1 1 d .
H13A H -0.3026 0.5053 0.2597 0.054 Uiso 1 1 calc R
C14 C -0.2753(5) 0.5813(2) 0.22671(19) 0.0424(10) Uani 1 1 d .
C15 C -0.1882(5) 0.62952(18) 0.24219(18) 0.0370(9) Uani 1 1 d .
H15A H -0.2079 0.6587 0.2140 0.044 Uiso 1 1 calc R
C16 C -0.0699(5) 0.63655(16) 0.29930(17) 0.0311(8) Uani 1 1 d .
C17 C 0.0108(5) 0.68984(16) 0.31481(16) 0.0309(8) Uani 1 1 d .
C18 C 0.0005(5) 0.73872(17) 0.28036(18) 0.0393(9) Uani 1 1 d .
H18A H -0.0592 0.7447 0.2395 0.047 Uiso 1 1 calc R
C19 C 0.0967(5) 0.77621(17) 0.31919(18) 0.0358(9) Uani 1 1 d .
H19A H 0.1118 0.8126 0.3089 0.043 Uiso 1 1 calc R
C20 C -0.4051(6) 0.5760(2) 0.1662(2) 0.0554(13) Uani 1 1 d .
H20A H -0.4094 0.6096 0.1427 0.083 Uiso 1 1 calc R
H20B H -0.5178 0.5682 0.1766 0.083 Uiso 1 1 calc R
H20C H -0.3704 0.5468 0.1408 0.083 Uiso 1 1 calc R
O3 O 0.2928(4) 0.85054(10) 0.42575(12) 0.0330(6) Uani 1 1 d .
N5 N 0.4407(4) 0.80489(12) 0.53523(14) 0.0277(6) Uani 1 1 d .
N6 N 0.5345(4) 0.76925(12) 0.57673(14) 0.0311(7) Uani 1 1 d .
C21 C 0.2913(5) 0.89694(15) 0.45953(17) 0.0298(8) Uani 1 1 d .
C22 C 0.2064(5) 0.94261(16) 0.43022(19) 0.0349(9) Uani 1 1 d .
H22A H 0.1511 0.9401 0.3883 0.042 Uiso 1 1 calc R
C23 C 0.2030(5) 0.99149(16) 0.4624(2) 0.0395(9) Uani 1 1 d .
H23A H 0.1430 1.0210 0.4419 0.047 Uiso 1 1 calc R
C24 C 0.2862(5) 0.99771(16) 0.5240(2) 0.0368(9) Uani 1 1 d .
C25 C 0.3712(5) 0.95274(16) 0.55364(19) 0.0339(8) Uani 1 1 d .
H25A H 0.4270 0.9561 0.5954 0.041 Uiso 1 1 calc R
C26 C 0.3761(5) 0.90244(15) 0.52290(17) 0.0285(8) Uani 1 1 d .
C27 C 0.4655(5) 0.85624(15) 0.55734(17) 0.0290(8) Uani 1 1 d .
C28 C 0.5797(6) 0.85353(16) 0.61523(19) 0.0392(9) Uani 1 1 d .
H28A H 0.6217 0.8826 0.6415 0.047 Uiso 1 1 calc R
C29 C 0.6165(6) 0.79893(16) 0.62506(19) 0.0386(9) Uani 1 1 d .
H29A H 0.6882 0.7847 0.6603 0.046 Uiso 1 1 calc R
C30 C 0.2820(6) 1.05145(17) 0.5596(2) 0.0456(11) Uani 1 1 d .
H30A H 0.2180 1.0781 0.5322 0.068 Uiso 1 1 calc R
H30B H 0.3985 1.0642 0.5729 0.068 Uiso 1 1 calc R
H30C H 0.2267 1.0460 0.5963 0.068 Uiso 1 1 calc R
O5 O 0.6945(3) 0.68167(12) 0.49446(15) 0.0440(7) Uani 1 1 d .
O6 O 0.9757(3) 0.67761(10) 0.49222(14) 0.0374(6) Uani 1 1 d .
C31 C 0.8345(5) 0.65592(15) 0.49996(18) 0.0309(8) Uani 1 1 d .
C32 C 0.8355(6) 0.59617(17) 0.5157(2) 0.0455(11) Uani 1 1 d .
H32A H 0.7204 0.5848 0.5204 0.068 Uiso 1 1 calc R
H32B H 0.9130 0.5898 0.5548 0.068 Uiso 1 1 calc R
H32C H 0.8737 0.5757 0.4821 0.068 Uiso 1 1 calc R
O7 O 0.4431(4) 0.63058(13) 0.39604(14) 0.0463(7) Uani 1 1 d .
H7 H 0.5280 0.6469 0.4184 0.056 Uiso 1 1 d R
C33 C 0.4530(7) 0.6415(2) 0.3314(2) 0.0553(12) Uani 1 1 d .
H33A H 0.5651 0.6309 0.3225 0.083 Uiso 1 1 calc R
H33B H 0.4357 0.6799 0.3232 0.083 Uiso 1 1 calc R
H33C H 0.3647 0.6211 0.3046 0.083 Uiso 1 1 calc R
O8 O 0.5596(4) 0.76269(11) 0.41622(13) 0.0386(6) Uani 1 1 d .
H8 H 0.6344 0.7468 0.4436 0.046 Uiso 1 1 d R
C34 C 0.6387(7) 0.7927(2) 0.3726(3) 0.0676(16) Uani 1 1 d .
H34A H 0.7440 0.7748 0.3662 0.101 Uiso 1 1 calc R
H34B H 0.6651 0.8288 0.3890 0.101 Uiso 1 1 calc R
H34C H 0.5612 0.7950 0.3329 0.101 Uiso 1 1 calc R
O9 O 0.0509(4) 0.78367(12) 0.49571(19) 0.0577(10) Uani 1 1 d .
H9 H 0.0270 0.7522 0.5089 0.069 Uiso 1 1 d R
C35 C -0.0324(10) 0.8210(2) 0.5235(5) 0.121(4) Uani 1 1 d .
H35A H -0.1381 0.8057 0.5334 0.182 Uiso 1 1 calc R
H35B H -0.0590 0.8516 0.4954 0.182 Uiso 1 1 calc R
H35C H 0.0392 0.8329 0.5619 0.182 Uiso 1 1 calc R
O10 O 0.2521(5) 0.7038(2) 0.61811(19) 0.0838(13) Uani 1 1 d .
H10 H 0.1695 0.7033 0.5868 0.101 Uiso 1 1 d R
C36 C 0.1856(13) 0.6693(5) 0.6576(4) 0.179(6) Uani 1 1 d .
H36A H 0.0889 0.6864 0.6725 0.268 Uiso 1 1 calc R
H36B H 0.2732 0.6606 0.6932 0.268 Uiso 1 1 calc R
H36C H 0.1474 0.6363 0.6351 0.268 Uiso 1 1 calc R

loop_
_atom_site_aniso_label
_atom_site_aniso_U_11
_atom_site_aniso_U_22
_atom_site_aniso_U_33
_atom_site_aniso_U_23
_atom_site_aniso_U_13
_atom_site_aniso_U_12
Mn1 0.0279(3) 0.0243(3) 0.0251(3) 0.0025(2) 0.0000(2) -0.0008(2)
Mn2 0.0249(3) 0.0258(3) 0.0235(3) -0.0012(2) 0.0016(2) 0.0002(2)
Mn3 0.0288(3) 0.0250(3) 0.0224(3) 0.0011(2) 0.0021(2) -0.0004(2)
O4 0.0243(12) 0.0254(12) 0.0209(11) 0.0004(9) 0.0028(9) -0.0012(10)
O1 0.0472(17) 0.0300(14) 0.0419(16) 0.0094(12) -0.0175(13) -0.0063(13)
N1 0.0269(15) 0.0309(16) 0.0241(15) -0.0010(12) 0.0021(12) -0.0025(13)
N2 0.0267(15) 0.0289(15) 0.0314(16) -0.0002(13) 0.0008(13) 0.0008(13)
C1 0.0315(19) 0.035(2) 0.0297(19) 0.0048(15) 0.0003(15) 0.0019(16)
C2 0.036(2) 0.038(2) 0.035(2) 0.0024(16) -0.0016(17) -0.0009(18)
C3 0.035(2) 0.048(2) 0.0272(19) 0.0050(17) -0.0022(16) 0.0072(19)
C4 0.039(2) 0.037(2) 0.0299(19) 0.0069(16) 0.0095(16) 0.0115(18)
C5 0.036(2) 0.0332(19) 0.033(2) 0.0027(16) 0.0094(16) 0.0011(17)
C6 0.0324(19) 0.0295(18) 0.0288(19) 0.0058(15) 0.0026(15) 0.0002(16)
C7 0.0301(19) 0.0294(18) 0.0307(19) 0.0029(15) 0.0058(15) 0.0013(16)
C8 0.038(2) 0.0267(19) 0.042(2) 0.0055(16) 0.0005(17) 0.0009(17)
C9 0.037(2) 0.0255(18) 0.040(2) 0.0001(16) 0.0011(17) 0.0008(16)
C10 0.053(3) 0.046(2) 0.031(2) 0.0097(18) 0.0036(19) 0.010(2)
O2 0.0375(15) 0.0333(14) 0.0318(14) -0.0022(11) -0.0042(11) -0.0046(12)
N3 0.0265(15) 0.0286(15) 0.0311(16) -0.0010(12) 0.0039(12) -0.0004(13)
N4 0.0318(16) 0.0290(15) 0.0268(16) 0.0038(12) 0.0002(13) 0.0016(13)
C11 0.0277(18) 0.045(2) 0.0240(18) -0.0103(16) 0.0062(15) -0.0015(17)
C12 0.040(2) 0.042(2) 0.038(2) -0.0082(18) 0.0057(18) -0.0045(19)
C13 0.036(2) 0.054(3) 0.044(2) -0.024(2) 0.0090(18) -0.013(2)
C14 0.029(2) 0.068(3) 0.030(2) -0.020(2) 0.0064(17) -0.005(2)
C15 0.034(2) 0.053(2) 0.0237(18) -0.0093(17) 0.0031(15) 0.0010(19)
C16 0.0272(18) 0.042(2) 0.0248(18) -0.0060(15) 0.0057(14) 0.0023(16)
C17 0.0300(19) 0.041(2) 0.0216(17) -0.0047(15) 0.0021(14) 0.0040(16)
C18 0.043(2) 0.048(2) 0.0251(19) 0.0034(17) -0.0026(17) 0.0056(19)
C19 0.040(2) 0.038(2) 0.0296(19) 0.0061(16) 0.0043(16) 0.0031(18)
C20 0.041(2) 0.086(4) 0.036(2) -0.021(2) -0.0024(19) -0.007(3)
O3 0.0425(15) 0.0278(13) 0.0268(13) 0.0014(10) -0.0001(11) -0.0008(12)
N5 0.0321(16) 0.0254(15) 0.0249(15) 0.0046(12) 0.0022(12) 0.0024(13)
N6 0.0387(17) 0.0269(15) 0.0253(15) 0.0014(12) -0.0019(13) 0.0018(14)
C21 0.0298(19) 0.0284(18) 0.0320(19) 0.0019(15) 0.0072(15) -0.0037(16)
C22 0.033(2) 0.033(2) 0.038(2) 0.0061(16) 0.0010(16) -0.0027(17)
C23 0.033(2) 0.030(2) 0.054(3) 0.0079(18) 0.0014(18) 0.0042(17)
C24 0.032(2) 0.0281(19) 0.051(2) -0.0026(17) 0.0119(18) 0.0008(17)
C25 0.0300(19) 0.035(2) 0.038(2) -0.0022(16) 0.0070(16) -0.0020(17)
C26 0.0283(18) 0.0259(17) 0.0314(19) 0.0037(14) 0.0052(15) -0.0003(15)
C27 0.0321(19) 0.0267(18) 0.0291(18) 0.0009(14) 0.0080(15) -0.0019(15)
C28 0.049(2) 0.033(2) 0.033(2) -0.0050(16) -0.0039(18) -0.0038(19)
C29 0.046(2) 0.033(2) 0.033(2) 0.0006(16) -0.0070(17) -0.0001(18)
C30 0.045(2) 0.031(2) 0.061(3) -0.0062(19) 0.008(2) 0.0056(19)
O5 0.0274(14) 0.0454(17) 0.0610(19) 0.0196(14) 0.0129(13) 0.0088(13)
O6 0.0290(14) 0.0278(13) 0.0583(18) -0.0027(12) 0.0160(13) -0.0008(11)
C31 0.0256(18) 0.0323(19) 0.035(2) -0.0004(15) 0.0054(15) -0.0018(16)
C32 0.041(2) 0.033(2) 0.068(3) 0.002(2) 0.025(2) -0.0004(19)
O7 0.0355(16) 0.064(2) 0.0413(17) -0.0139(14) 0.0119(13) -0.0003(15)
C33 0.060(3) 0.066(3) 0.047(3) -0.012(2) 0.029(2) -0.002(3)
O8 0.0343(14) 0.0444(16) 0.0387(15) 0.0105(12) 0.0109(12) 0.0040(13)
C34 0.059(3) 0.074(4) 0.077(4) 0.037(3) 0.033(3) 0.005(3)
O9 0.0469(18) 0.0304(15) 0.106(3) -0.0153(17) 0.0434(19) -0.0053(14)
C35 0.097(5) 0.044(3) 0.250(11) -0.053(5) 0.109(6) -0.018(3)
O10 0.070(3) 0.128(4) 0.063(3) -0.006(3) 0.040(2) 0.005(3)
C36 0.143(8) 0.318(16) 0.095(6) -0.095(8) 0.077(6) -0.126(10)

loop_
_atom_type_symbol
_atom_type_description
_atom_type_scat_dispersion_real
_atom_type_scat_dispersion_imag
_atom_type_scat_source
C C 0.0033 0.0016 'International Tables Vol C Tables 4.2.6.8 and 6.1.1.4'
H H 0.0000 0.0000 'International Tables Vol C Tables 4.2.6.8 and 6.1.1.4'
N N 0.0061 0.0033 'International Tables Vol C Tables 4.2.6.8 and 6.1.1.4'
O O 0.0106 0.0060 'International Tables Vol C Tables 4.2.6.8 and 6.1.1.4'
Mn Mn 0.3368 0.7283 'International Tables Vol C Tables 4.2.6.8 and 6.1.1.4'

loop_
_geom_angle_atom_site_label_1
_geom_angle_atom_site_label_2
_geom_angle_atom_site_label_3
_geom_angle
_geom_angle_site_symmetry_1
_geom_angle_site_symmetry_3
O1 Mn1 O4 178.09(13) . .
O1 Mn1 N1 89.54(12) . .
O4 Mn1 N1 90.62(11) . .
O1 Mn1 N6 89.85(12) . .
O4 Mn1 N6 90.20(11) . .
N1 Mn1 N6 173.41(13) . .
O1 Mn1 O10 94.61(16) . .
O4 Mn1 O10 87.29(13) . .
N1 Mn1 O10 87.53(15) . .
N6 Mn1 O10 85.99(16) . .
O1 Mn1 O5 93.81(13) . .
O4 Mn1 O5 84.28(10) . .
N1 Mn1 O5 94.55(12) . .
N6 Mn1 O5 92.04(12) . .
O10 Mn1 O5 171.34(13) . .
O2 Mn2 O4 179.28(12) . .
O2 Mn2 N3 89.50(12) . .
O4 Mn2 N3 91.19(11) . .
O2 Mn2 N2 89.44(12) . .
O4 Mn2 N2 89.85(11) . .
N3 Mn2 N2 175.44(13) . .
O2 Mn2 O6 95.00(11) . 1_455
O4 Mn2 O6 85.20(10) . 1_455
N3 Mn2 O6 88.55(12) . 1_455
N2 Mn2 O6 95.96(12) . 1_455
O2 Mn2 O7 93.11(12) . .
O4 Mn2 O7 86.70(11) . .
N3 Mn2 O7 90.94(12) . .
N2 Mn2 O7 84.69(12) . .
O6 Mn2 O7 171.86(10) 1_455 .
O3 Mn3 O4 178.31(11) . .
O3 Mn3 N5 89.18(12) . .
O4 Mn3 N5 89.36(11) . .
O3 Mn3 N4 91.14(12) . .
O4 Mn3 N4 90.35(11) . .
N5 Mn3 N4 178.43(13) . .
O3 Mn3 O8 93.08(11) . .
O4 Mn3 O8 86.08(10) . .
N5 Mn3 O8 90.33(12) . .
N4 Mn3 O8 91.19(12) . .
O3 Mn3 O9 93.99(12) . .
O4 Mn3 O9 86.90(11) . .
N5 Mn3 O9 91.63(14) . .
N4 Mn3 O9 86.81(13) . .
O8 Mn3 O9 172.69(10) . .
Mn2 O4 Mn1 120.42(12) . .
Mn2 O4 Mn3 119.41(12) . .
Mn1 O4 Mn3 120.16(12) . .
C1 O1 Mn1 132.0(2) . .
C7 N1 N2 109.2(3) . .
C7 N1 Mn1 130.7(2) . .
N2 N1 Mn1 120.0(2) . .
C9 N2 N1 107.6(3) . .
C9 N2 Mn2 133.2(3) . .
N1 N2 Mn2 119.0(2) . .
O1 C1 C2 117.2(3) . .
O1 C1 C6 124.8(3) . .
C2 C1 C6 118.0(3) . .
C3 C2 C1 121.1(4) . .
C4 C3 C2 121.3(4) . .
C3 C4 C5 118.0(3) . .
C3 C4 C10 121.4(4) . .
C5 C4 C10 120.6(4) . .
C4 C5 C6 122.4(4) . .
C5 C6 C1 119.1(3) . .
C5 C6 C7 119.8(3) . .
C1 C6 C7 121.1(3) . .
N1 C7 C8 108.2(3) . .
N1 C7 C6 121.6(3) . .
C8 C7 C6 130.1(3) . .
C9 C8 C7 105.3(3) . .
N2 C9 C8 109.6(3) . .
C11 O2 Mn2 132.6(3) . .
C17 N3 N4 108.4(3) . .
C17 N3 Mn2 130.6(3) . .
N4 N3 Mn2 120.7(2) . .
C19 N4 N3 108.0(3) . .
C19 N4 Mn3 134.4(3) . .
N3 N4 Mn3 117.4(2) . .
O2 C11 C12 116.8(4) . .
O2 C11 C16 123.8(3) . .
C12 C11 C16 119.4(3) . .
C13 C12 C11 120.3(4) . .
C14 C13 C12 121.6(4) . .
C15 C14 C13 118.0(4) . .
C15 C14 C20 121.1(4) . .
C13 C14 C20 120.9(4) . .
C14 C15 C16 122.7(4) . .
C11 C16 C15 118.1(4) . .
C11 C16 C17 121.8(3) . .
C15 C16 C17 120.0(4) . .
N3 C17 C18 107.7(3) . .
N3 C17 C16 121.1(3) . .
C18 C17 C16 131.1(3) . .
C19 C18 C17 105.9(3) . .
N4 C19 C18 109.9(4) . .
C21 O3 Mn3 128.4(2) . .
C27 N5 N6 109.7(3) . .
C27 N5 Mn3 129.3(2) . .
N6 N5 Mn3 120.9(2) . .
C29 N6 N5 107.0(3) . .
C29 N6 Mn1 134.3(3) . .
N5 N6 Mn1 117.3(2) . .
O3 C21 C22 118.7(3) . .
O3 C21 C26 123.3(3) . .
C22 C21 C26 117.9(3) . .
C23 C22 C21 121.1(4) . .
C24 C23 C22 121.7(4) . .
C23 C24 C25 117.7(4) . .
C23 C24 C30 121.8(4) . .
C25 C24 C30 120.5(4) . .
C24 C25 C26 122.3(4) . .
C25 C26 C21 119.2(3) . .
C25 C26 C27 119.5(3) . .
C21 C26 C27 121.3(3) . .
N5 C27 C28 107.4(3) . .
N5 C27 C26 121.1(3) . .
C28 C27 C26 131.5(3) . .
C29 C28 C27 105.5(3) . .
N6 C29 C28 110.4(3) . .
C31 O5 Mn1 131.4(3) . .
C31 O6 Mn2 132.6(2) . 1_655
O5 C31 O6 123.1(4) . .
O5 C31 C32 119.1(3) . .
O6 C31 C32 117.9(3) . .
C33 O7 Mn2 122.8(3) . .
C34 O8 Mn3 130.0(3) . .
C35 O9 Mn3 136.4(3) . .
C36 O10 Mn1 128.7(6) . .

loop_
_geom_bond_atom_site_label_1
_geom_bond_atom_site_label_2
_geom_bond_distance
_geom_bond_site_symmetry_2
Mn1 O1 1.852(3) .
Mn1 O4 1.908(2) .
Mn1 N1 1.953(3) .
Mn1 N6 1.995(3) .
Mn1 O10 2.344(4) .
Mn1 O5 2.367(3) .
Mn2 O2 1.847(3) .
Mn2 O4 1.904(2) .
Mn2 N3 1.945(3) .
Mn2 N2 1.994(3) .
Mn2 O6 2.305(3) 1_455
Mn2 O7 2.314(3) .
Mn3 O3 1.854(3) .
Mn3 O4 1.915(2) .
Mn3 N5 1.955(3) .
Mn3 N4 2.005(3) .
Mn3 O8 2.288(3) .
Mn3 O9 2.308(3) .
O1 C1 1.343(4) .
N1 C7 1.346(5) .
N1 N2 1.364(4) .
N2 C9 1.343(5) .
C1 C2 1.403(5) .
C1 C6 1.410(5) .
C2 C3 1.384(5) .
C3 C4 1.381(6) .
C4 C5 1.384(5) .
C4 C10 1.519(5) .
C5 C6 1.399(5) .
C6 C7 1.463(5) .
C7 C8 1.396(5) .
C8 C9 1.388(5) .
O2 C11 1.354(4) .
N3 C17 1.361(4) .
N3 N4 1.369(4) .
N4 C19 1.338(5) .
C11 C12 1.396(6) .
C11 C16 1.404(6) .
C12 C13 1.391(6) .
C13 C14 1.385(7) .
C14 C15 1.374(6) .
C14 C20 1.512(5) .
C15 C16 1.415(5) .
C16 C17 1.462(5) .
C17 C18 1.398(6) .
C18 C19 1.374(6) .
O3 C21 1.345(4) .
N5 C27 1.344(5) .
N5 N6 1.367(4) .
N6 C29 1.336(5) .
C21 C22 1.394(5) .
C21 C26 1.411(5) .
C22 C23 1.381(6) .
C23 C24 1.376(6) .
C24 C25 1.383(6) .
C24 C30 1.520(5) .
C25 C26 1.397(5) .
C26 C27 1.462(5) .
C27 C28 1.403(5) .
C28 C29 1.375(6) .
O5 C31 1.250(4) .
O6 C31 1.257(4) .
O6 Mn2 2.305(3) 1_655
C31 C32 1.499(5) .
O7 C33 1.417(5) .
O8 C34 1.402(5) .
O9 C35 1.314(6) .
O10 C36 1.353(10) .

loop_
_geom_hbond_atom_site_label_D
_geom_hbond_atom_site_label_H
_geom_hbond_atom_site_label_A
_geom_hbond_distance_DH
_geom_hbond_distance_HA
_geom_hbond_distance_DA
_geom_hbond_angle_DHA
_geom_hbond_site_symmetry_A
O7 H7 O5 0.85 2.09 2.913(4) 163.2 .
O8 H8 O5 0.85 1.94 2.692(4) 146.7 .
O9 H9 O6 0.85 1.89 2.658(4) 149.6 1_455
O10 H10 O6 0.85 2.40 3.224(5) 163.5 1_455
